data_4102478
loop_
_publ_author_name
'Qiang Zhang'
'Ming Cheng'
'Xiaoyu Hu'
'Bo-Gang Li'
'Jian-Xin Ji'

_publ_section_title
;
 Gold-Catalyzed Three-Component Tandem Process: An Efficient and Facile
 Assembly of Complex Butenolides from Alkynes, Amines, and Glyoxylic Acid
;
_journal_name_full 'Journal of the American Chemical Society'
_journal_page_first 7256
_journal_page_last 7257
_journal_paper_doi 10.1021/ja101804p
_journal_volume 132
_journal_year 2010
_chemical_formula_moiety 'C80 H78 N4 Na2 O12, 2(C3 H6 O)'
_chemical_formula_sum 'C86 H90 N4 Na2 O14'
_chemical_formula_weight 1449.60
_chemical_name_systematic
; 
 ? 
;
_space_group_IT_number 2
_symmetry_cell_setting triclinic
_symmetry_space_group_name_Hall '-P 1'
_symmetry_space_group_name_H-M 'P -1'
_atom_sites_solution_hydrogens geom
_atom_sites_solution_primary direct
_atom_sites_solution_secondary difmap
_audit_creation_method SHELXL-97
_cell_angle_alpha 96.21(3)
_cell_angle_beta 100.13(3)
_cell_angle_gamma 110.94(3)
_cell_formula_units_Z 1
_cell_length_a 9.974(2)
_cell_length_b 13.917(3)
_cell_length_c 15.741(3)
_cell_measurement_reflns_used 11329
_cell_measurement_temperature 295(2)
_cell_measurement_theta_max 27.4
_cell_measurement_theta_min 3.1
_cell_volume 1973.8(9)
_computing_cell_refinement RAPID-AUTO
_computing_data_collection 'RAPID-AUTO (Rigaku, 1998)'
_computing_data_reduction RAPID-AUTO
_computing_molecular_graphics XP
_computing_publication_material SHELXL-97
_computing_structure_refinement 'SHELXL-97 (Sheldrick, 1997)'
_computing_structure_solution 'SHELXS-97 (Sheldrick, 1990)'
_diffrn_ambient_temperature 295(2)
_diffrn_detector_area_resol_mean 0
_diffrn_measured_fraction_theta_full 0.973
_diffrn_measured_fraction_theta_max 0.973
_diffrn_measurement_device_type 'Rigaku R-AXIS RAPID'
_diffrn_measurement_method '\w scans'
_diffrn_radiation_monochromator graphite
_diffrn_radiation_source 'fine-focus sealed tube'
_diffrn_radiation_type MoK\a
_diffrn_radiation_wavelength 0.71073
_diffrn_reflns_av_R_equivalents 0.0195
_diffrn_reflns_av_sigmaI/netI 0.0266
_diffrn_reflns_limit_h_max 11
_diffrn_reflns_limit_h_min -11
_diffrn_reflns_limit_k_max 16
_diffrn_reflns_limit_k_min -16
_diffrn_reflns_limit_l_max 18
_diffrn_reflns_limit_l_min -18
_diffrn_reflns_number 15224
_diffrn_reflns_theta_full 25.00
_diffrn_reflns_theta_max 25.00
_diffrn_reflns_theta_min 3.07
_diffrn_standards_decay_% 0
_diffrn_standards_interval_count image
_diffrn_standards_interval_time 0
_diffrn_standards_number 0
_exptl_absorpt_coefficient_mu 0.092
_exptl_absorpt_correction_T_max 0.793
_exptl_absorpt_correction_T_min 0.682
_exptl_absorpt_correction_type multi-scan
_exptl_absorpt_process_details 'ABSCOR (Higashi, 1995)'
_exptl_crystal_colour colorless
_exptl_crystal_density_diffrn 1.219
_exptl_crystal_density_method 'not measured'
_exptl_crystal_description block
_exptl_crystal_F_000 768
_exptl_crystal_size_max 0.41
_exptl_crystal_size_mid 0.38
_exptl_crystal_size_min 0.31
_refine_diff_density_max 0.232
_refine_diff_density_min -0.223
_refine_diff_density_rms 0.039
_refine_ls_extinction_method none
_refine_ls_goodness_of_fit_ref 1.165
_refine_ls_hydrogen_treatment constr
_refine_ls_matrix_type full
_refine_ls_number_parameters 478
_refine_ls_number_reflns 6762
_refine_ls_number_restraints 0
_refine_ls_restrained_S_all 1.165
_refine_ls_R_factor_all 0.0735
_refine_ls_R_factor_gt 0.0418
_refine_ls_shift/su_max 0.000
_refine_ls_shift/su_mean 0.000
_refine_ls_structure_factor_coef Fsqd
_refine_ls_weighting_details 'calc w=1/[\s^2^(Fo^2^)+(0.0687P)^2^+0.2488P] where P=(Fo^2^+2Fc^2^)/3'
_refine_ls_weighting_scheme calc
_refine_ls_wR_factor_gt 0.1155
_refine_ls_wR_factor_ref 0.1470
_reflns_number_gt 4431
_reflns_number_total 6762
_reflns_threshold_expression >2\s(I)
_cod_data_source_file ja101804p_si_001.cif
_cod_data_source_block shx97
_cod_database_code 4102478

loop_
_symmetry_equiv_pos_as_xyz
'x, y, z'
'-x, -y, -z'

loop_
_atom_site_label
_atom_site_type_symbol
_atom_site_fract_x
_atom_site_fract_y
_atom_site_fract_z
_atom_site_U_iso_or_equiv
_atom_site_adp_type
_atom_site_occupancy
_atom_site_symmetry_multiplicity
_atom_site_calc_flag
_atom_site_refinement_flags
Na Na 0.26716(9) 0.56216(7) 0.01961(6) 0.0621(3) Uani 1 1 d .
C1 C -0.2786(3) 0.0296(3) 0.0732(2) 0.0979(10) Uani 1 1 d .
H1A H -0.2688 0.0407 0.0170 0.118 Uiso 1 1 calc R
C2 C -0.3827(4) -0.0629(3) 0.0833(3) 0.1195(13) Uani 1 1 d .
H2A H -0.4431 -0.1128 0.0341 0.143 Uiso 1 1 calc R
C3 C -0.3970(4) -0.0811(3) 0.1642(3) 0.1111(13) Uani 1 1 d .
H3A H -0.4664 -0.1437 0.1710 0.133 Uiso 1 1 calc R
C4 C -0.3106(4) -0.0084(3) 0.2354(3) 0.1016(11) Uani 1 1 d .
H4A H -0.3211 -0.0206 0.2912 0.122 Uiso 1 1 calc R
C5 C -0.2061(3) 0.0848(2) 0.22567(18) 0.0765(7) Uani 1 1 d .
H5A H -0.1463 0.1342 0.2752 0.092 Uiso 1 1 calc R
C6 C -0.1899(2) 0.1049(2) 0.14406(16) 0.0611(6) Uani 1 1 d .
C7 C 0.3275(2) 0.30553(18) 0.10837(16) 0.0644(6) Uani 1 1 d .
H7A H 0.2656 0.3395 0.0897 0.077 Uiso 1 1 calc R
C8 C 0.4791(3) 0.3598(2) 0.12824(19) 0.0822(8) Uani 1 1 d .
H8A H 0.5182 0.4295 0.1223 0.099 Uiso 1 1 calc R
C9 C 0.5713(3) 0.3111(3) 0.15663(19) 0.0881(9) Uani 1 1 d .
H9A H 0.6730 0.3475 0.1699 0.106 Uiso 1 1 calc R
C10 C 0.5137(3) 0.2094(3) 0.1654(2) 0.0871(9) Uani 1 1 d .
H10A H 0.5762 0.1764 0.1854 0.104 Uiso 1 1 calc R
C11 C 0.3626(3) 0.1544(2) 0.14460(16) 0.0695(7) Uani 1 1 d .
H11A H 0.3246 0.0845 0.1501 0.083 Uiso 1 1 calc R
C12 C 0.2675(2) 0.20185(16) 0.11591(13) 0.0505(5) Uani 1 1 d .
C13 C -0.1864(2) 0.2152(2) -0.44609(16) 0.0661(6) Uani 1 1 d .
H13A H -0.1755 0.1643 -0.4150 0.079 Uiso 1 1 calc R
C14 C -0.2521(3) 0.1874(3) -0.53481(19) 0.0881(8) Uani 1 1 d .
H14A H -0.2847 0.1180 -0.5628 0.106 Uiso 1 1 calc R
C15 C -0.2696(3) 0.2602(3) -0.5816(2) 0.0991(10) Uani 1 1 d .
H15A H -0.3154 0.2408 -0.6411 0.119 Uiso 1 1 calc R
C16 C -0.2197(4) 0.3614(3) -0.5409(2) 0.1007(10) Uani 1 1 d .
H16A H -0.2298 0.4118 -0.5729 0.121 Uiso 1 1 calc R
C17 C -0.1535(3) 0.3906(2) -0.45165(17) 0.0770(7) Uani 1 1 d .
H17A H -0.1203 0.4603 -0.4245 0.092 Uiso 1 1 calc R
C18 C -0.1366(2) 0.31782(18) -0.40311(14) 0.0514(5) Uani 1 1 d .
C19 C 0.2111(3) 0.2130(2) -0.38659(17) 0.0705(7) Uani 1 1 d .
H19A H 0.1089 0.1805 -0.4048 0.085 Uiso 1 1 calc R
C20 C 0.2988(4) 0.1614(3) -0.4107(2) 0.0937(10) Uani 1 1 d .
H20A H 0.2549 0.0949 -0.4455 0.112 Uiso 1 1 calc R
C21 C 0.4484(5) 0.2075(4) -0.3837(3) 0.1187(14) Uani 1 1 d .
H21A H 0.5070 0.1730 -0.4001 0.142 Uiso 1 1 calc R
C22 C 0.5111(4) 0.3042(5) -0.3327(3) 0.1387(16) Uani 1 1 d .
H22A H 0.6132 0.3353 -0.3134 0.166 Uiso 1 1 calc R
C23 C 0.4262(3) 0.3573(3) -0.3088(2) 0.0965(10) Uani 1 1 d .
H23A H 0.4714 0.4239 -0.2742 0.116 Uiso 1 1 calc R
C24 C 0.2745(2) 0.3120(2) -0.33589(15) 0.0580(6) Uani 1 1 d .
C25 C -0.2668(2) 0.08515(19) -0.25977(16) 0.0636(6) Uani 1 1 d .
H25A H -0.3158 0.1223 -0.2347 0.076 Uiso 1 1 calc R
C26 C -0.3461(3) -0.0033(2) -0.32327(19) 0.0836(8) Uani 1 1 d .
H26A H -0.4480 -0.0248 -0.3411 0.100 Uiso 1 1 calc R
C27 C -0.2770(4) -0.0596(2) -0.36016(19) 0.0871(9) Uani 1 1 d .
H27A H -0.3311 -0.1197 -0.4025 0.105 Uiso 1 1 calc R
C28 C -0.1263(4) -0.0267(2) -0.33400(19) 0.0852(8) Uani 1 1 d .
H28A H -0.0783 -0.0644 -0.3592 0.102 Uiso 1 1 calc R
C29 C -0.0455(3) 0.06185(18) -0.27071(16) 0.0650(6) Uani 1 1 d .
H29A H 0.0564 0.0830 -0.2533 0.078 Uiso 1 1 calc R
C30 C -0.1149(2) 0.11921(15) -0.23309(13) 0.0471(5) Uani 1 1 d .
C31 C -0.0773(3) 0.2073(2) 0.13368(15) 0.0679(6) Uani 1 1 d .
H31A H -0.1280 0.2519 0.1147 0.082 Uiso 1 1 calc R
H31B H -0.0109 0.2424 0.1904 0.082 Uiso 1 1 calc R
C32 C 0.1039(2) 0.13830(19) 0.09361(16) 0.0651(6) Uani 1 1 d .
H32A H 0.0819 0.0822 0.0446 0.078 Uiso 1 1 calc R
H32B H 0.0788 0.1062 0.1434 0.078 Uiso 1 1 calc R
C33 C -0.0679(2) 0.34826(17) -0.30605(13) 0.0513(5) Uani 1 1 d .
H33A H -0.0299 0.4238 -0.2887 0.062 Uiso 1 1 calc R
H33B H -0.1423 0.3180 -0.2738 0.062 Uiso 1 1 calc R
C34 C 0.1812(2) 0.37249(17) -0.31573(15) 0.0552(5) Uani 1 1 d .
H34A H 0.2418 0.4344 -0.2716 0.066 Uiso 1 1 calc R
H34B H 0.1474 0.3954 -0.3684 0.066 Uiso 1 1 calc R
C35 C -0.0190(2) 0.20876(15) -0.01398(13) 0.0444(5) Uani 1 1 d .
C36 C -0.1220(2) 0.25836(15) -0.04819(13) 0.0454(5) Uani 1 1 d .
C37 C -0.02469(19) 0.21499(15) -0.16208(13) 0.0413(4) Uani 1 1 d .
C38 C 0.0383(2) 0.18594(15) -0.08013(13) 0.0458(5) Uani 1 1 d .
H38A H 0.1083 0.1559 -0.0758 0.055 Uiso 1 1 calc R
C39 C 0.09654(18) 0.29994(15) -0.19348(12) 0.0412(4) Uani 1 1 d .
H39A H 0.1758 0.2739 -0.1930 0.049 Uiso 1 1 calc R
C40 C 0.1652(2) 0.40221(15) -0.12394(13) 0.0447(5) Uani 1 1 d .
C41 C 0.2588(4) 0.3760(3) 0.3566(2) 0.0971(10) Uani 1 1 d .
C42 C 0.4038(6) 0.3688(5) 0.3648(4) 0.187(2) Uani 1 1 d .
H42A H 0.4501 0.4008 0.3209 0.280 Uiso 1 1 calc R
H42B H 0.3915 0.2965 0.3569 0.280 Uiso 1 1 calc R
H42C H 0.4646 0.4043 0.4221 0.280 Uiso 1 1 calc R
C43 C 0.1720(7) 0.3334(4) 0.4184(4) 0.171(2) Uani 1 1 d .
H43A H 0.0787 0.3403 0.4042 0.257 Uiso 1 1 calc R
H43B H 0.2238 0.3709 0.4769 0.257 Uiso 1 1 calc R
H43C H 0.1559 0.2607 0.4151 0.257 Uiso 1 1 calc R
N1 N 0.00910(19) 0.19470(15) 0.07118(12) 0.0602(5) Uani 1 1 d .
N2 N 0.05307(15) 0.31140(12) -0.28399(10) 0.0434(4) Uani 1 1 d .
O1 O -0.19622(17) 0.29350(13) -0.01242(10) 0.0644(4) Uani 1 1 d .
O2 O -0.12513(13) 0.25971(10) -0.13397(9) 0.0452(3) Uani 1 1 d .
O3 O 0.27985(15) 0.41552(11) -0.06895(10) 0.0599(4) Uani 1 1 d .
O4 O 0.10636(16) 0.46722(12) -0.12562(10) 0.0655(4) Uani 1 1 d .
O5 O 0.2140(4) 0.4143(2) 0.30005(18) 0.1408(10) Uani 1 1 d .
O6 O 0.5070(2) 0.65430(17) 0.08958(16) 0.1089(8) Uani 1 1 d .
O7 O 0.1528(2) 0.49923(16) 0.12967(13) 0.0875(6) Uani 1 1 d .
H6B H 0.5300 0.7013 0.0571 0.131 Uiso 1 1 d .
H6C H 0.5702 0.6269 0.0893 0.131 Uiso 1 1 d .
H7B H 0.1693 0.4708 0.1739 0.131 Uiso 1 1 d .
H7C H 0.0812 0.5162 0.1351 0.131 Uiso 1 1 d .

loop_
_atom_site_aniso_label
_atom_site_aniso_U_11
_atom_site_aniso_U_22
_atom_site_aniso_U_33
_atom_site_aniso_U_23
_atom_site_aniso_U_13
_atom_site_aniso_U_12
Na 0.0543(5) 0.0627(6) 0.0650(6) -0.0042(4) 0.0051(4) 0.0261(4)
C1 0.093(2) 0.096(2) 0.071(2) 0.0085(17) 0.0330(16) -0.0073(18)
C2 0.105(2) 0.102(3) 0.120(3) 0.001(2) 0.055(2) -0.006(2)
C3 0.116(3) 0.080(2) 0.164(4) 0.036(3) 0.092(3) 0.037(2)
C4 0.129(3) 0.112(3) 0.115(3) 0.066(2) 0.081(2) 0.069(2)
C5 0.0901(18) 0.097(2) 0.0661(17) 0.0361(15) 0.0348(14) 0.0506(17)
C6 0.0606(13) 0.0733(16) 0.0573(15) 0.0169(13) 0.0235(11) 0.0290(13)
C7 0.0544(12) 0.0587(15) 0.0737(16) 0.0179(12) 0.0062(11) 0.0167(11)
C8 0.0608(15) 0.0714(18) 0.093(2) 0.0176(15) 0.0073(14) 0.0050(13)
C9 0.0510(14) 0.116(3) 0.084(2) 0.0121(18) 0.0123(13) 0.0199(16)
C10 0.0706(17) 0.112(3) 0.089(2) 0.0153(18) 0.0069(15) 0.0529(18)
C11 0.0754(16) 0.0673(16) 0.0680(16) 0.0149(13) 0.0058(12) 0.0344(13)
C12 0.0517(11) 0.0544(13) 0.0422(12) 0.0120(10) 0.0067(9) 0.0177(10)
C13 0.0601(13) 0.0738(17) 0.0561(15) 0.0092(13) 0.0061(11) 0.0201(12)
C14 0.0778(17) 0.100(2) 0.0636(18) -0.0063(16) -0.0043(14) 0.0226(16)
C15 0.093(2) 0.145(3) 0.0530(17) 0.012(2) -0.0039(15) 0.049(2)
C16 0.121(3) 0.128(3) 0.069(2) 0.037(2) 0.0079(18) 0.068(2)
C17 0.0920(18) 0.0864(19) 0.0618(17) 0.0214(14) 0.0082(13) 0.0471(16)
C18 0.0449(10) 0.0646(14) 0.0468(12) 0.0106(11) 0.0101(9) 0.0235(10)
C19 0.0782(16) 0.0830(19) 0.0638(16) 0.0144(14) 0.0264(13) 0.0420(15)
C20 0.133(3) 0.112(2) 0.083(2) 0.0355(18) 0.0591(19) 0.080(2)
C21 0.126(3) 0.178(4) 0.132(3) 0.071(3) 0.085(3) 0.114(3)
C22 0.071(2) 0.210(5) 0.170(4) 0.047(4) 0.055(2) 0.079(3)
C23 0.0520(14) 0.129(3) 0.108(2) 0.016(2) 0.0298(15) 0.0311(17)
C24 0.0509(12) 0.0828(17) 0.0515(13) 0.0222(12) 0.0232(10) 0.0306(12)
C25 0.0468(11) 0.0634(15) 0.0650(15) 0.0024(12) 0.0073(10) 0.0084(11)
C26 0.0612(15) 0.0790(19) 0.0761(19) 0.0011(16) 0.0019(13) -0.0031(14)
C27 0.098(2) 0.0579(17) 0.0667(18) -0.0064(14) 0.0059(16) -0.0043(16)
C28 0.108(2) 0.0598(17) 0.081(2) -0.0090(15) 0.0264(17) 0.0282(16)
C29 0.0657(14) 0.0547(14) 0.0696(16) -0.0036(12) 0.0140(12) 0.0223(12)
C30 0.0459(10) 0.0449(12) 0.0459(12) 0.0076(9) 0.0092(9) 0.0130(9)
C31 0.0775(15) 0.0710(16) 0.0459(14) 0.0102(12) 0.0127(11) 0.0185(13)
C32 0.0579(13) 0.0627(15) 0.0651(15) 0.0295(12) 0.0018(11) 0.0129(11)
C33 0.0498(11) 0.0584(13) 0.0516(13) 0.0094(10) 0.0108(9) 0.0282(10)
C34 0.0491(11) 0.0584(14) 0.0588(14) 0.0120(11) 0.0205(10) 0.0173(10)
C35 0.0381(9) 0.0431(11) 0.0449(12) 0.0101(9) 0.0053(8) 0.0088(9)
C36 0.0406(10) 0.0463(12) 0.0472(12) 0.0066(9) 0.0125(9) 0.0140(9)
C37 0.0367(9) 0.0433(11) 0.0473(11) 0.0066(9) 0.0096(8) 0.0200(9)
C38 0.0401(10) 0.0456(11) 0.0528(12) 0.0086(9) 0.0056(9) 0.0202(9)
C39 0.0334(9) 0.0448(11) 0.0451(11) 0.0053(9) 0.0073(8) 0.0163(8)
C40 0.0369(10) 0.0458(11) 0.0507(12) 0.0075(9) 0.0118(9) 0.0147(9)
C41 0.133(3) 0.085(2) 0.078(2) 0.0192(17) 0.0145(19) 0.051(2)
C42 0.157(4) 0.203(6) 0.239(7) 0.103(5) 0.048(4) 0.096(4)
C43 0.249(6) 0.143(4) 0.188(5) 0.085(4) 0.122(5) 0.103(4)
N1 0.0499(10) 0.0754(13) 0.0525(12) 0.0233(10) 0.0097(8) 0.0188(9)
N2 0.0365(8) 0.0500(10) 0.0449(10) 0.0071(8) 0.0110(7) 0.0179(7)
O1 0.0678(9) 0.0785(11) 0.0647(10) 0.0159(8) 0.0313(8) 0.0407(9)
O2 0.0414(7) 0.0541(8) 0.0482(8) 0.0111(6) 0.0141(6) 0.0254(6)
O3 0.0466(8) 0.0558(9) 0.0662(10) -0.0023(7) -0.0068(7) 0.0197(7)
O4 0.0596(9) 0.0589(10) 0.0736(11) -0.0096(8) -0.0046(7) 0.0333(8)
O5 0.190(3) 0.156(2) 0.0988(19) 0.0386(18) 0.0184(18) 0.094(2)
O6 0.0633(11) 0.1069(16) 0.1405(19) -0.0292(14) -0.0084(11) 0.0439(11)
O7 0.0852(12) 0.1152(16) 0.0948(14) 0.0384(12) 0.0378(10) 0.0634(12)

loop_
_atom_type_symbol
_atom_type_description
_atom_type_scat_dispersion_real
_atom_type_scat_dispersion_imag
_atom_type_scat_source
C C 0.0033 0.0016 'International Tables Vol C Tables 4.2.6.8 and 6.1.1.4'
H H 0.0000 0.0000 'International Tables Vol C Tables 4.2.6.8 and 6.1.1.4'
N N 0.0061 0.0033 'International Tables Vol C Tables 4.2.6.8 and 6.1.1.4'
O O 0.0106 0.0060 'International Tables Vol C Tables 4.2.6.8 and 6.1.1.4'
Na Na 0.0362 0.0249 'International Tables Vol C Tables 4.2.6.8 and 6.1.1.4'

loop_
_geom_angle_atom_site_label_1
_geom_angle_atom_site_label_2
_geom_angle_atom_site_label_3
_geom_angle
_geom_angle_site_symmetry_1
_geom_angle_site_symmetry_3
O6 Na O7 104.47(9) . .
O6 Na O1 97.21(8) . 2_565
O7 Na O1 97.81(7) . 2_565
O6 Na O3 102.34(7) . .
O7 Na O3 107.06(8) . .
O1 Na O3 143.06(7) 2_565 .
O6 Na O4 142.39(9) . .
O7 Na O4 109.97(8) . .
O1 Na O4 92.75(7) 2_565 .
O3 Na O4 53.45(5) . .
O6 Na C40 126.08(8) . .
O7 Na C40 107.98(8) . .
O1 Na C40 119.12(7) 2_565 .
O3 Na C40 26.92(5) . .
O4 Na C40 26.81(5) . .
O6 Na H6B 19.5 . .
O7 Na H6B 120.8 . .
O1 Na H6B 84.3 2_565 .
O3 Na H6B 104.8 . .
O4 Na H6B 129.1 . .
C40 Na H6B 122.2 . .
C6 C1 C2 121.3(3) . .
C6 C1 H1A 119.4 . .
C2 C1 H1A 119.4 . .
C3 C2 C1 120.2(4) . .
C3 C2 H2A 119.9 . .
C1 C2 H2A 119.9 . .
C4 C3 C2 119.9(3) . .
C4 C3 H3A 120.1 . .
C2 C3 H3A 120.1 . .
C3 C4 C5 120.2(3) . .
C3 C4 H4A 119.9 . .
C5 C4 H4A 119.9 . .
C6 C5 C4 120.8(3) . .
C6 C5 H5A 119.6 . .
C4 C5 H5A 119.6 . .
C1 C6 C5 117.6(3) . .
C1 C6 C31 121.7(2) . .
C5 C6 C31 120.7(2) . .
C12 C7 C8 120.8(2) . .
C12 C7 H7A 119.6 . .
C8 C7 H7A 119.6 . .
C9 C8 C7 120.2(3) . .
C9 C8 H8A 119.9 . .
C7 C8 H8A 119.9 . .
C10 C9 C8 119.7(2) . .
C10 C9 H9A 120.1 . .
C8 C9 H9A 120.1 . .
C9 C10 C11 120.4(2) . .
C9 C10 H10A 119.8 . .
C11 C10 H10A 119.8 . .
C12 C11 C10 120.9(3) . .
C12 C11 H11A 119.5 . .
C10 C11 H11A 119.5 . .
C7 C12 C11 118.0(2) . .
C7 C12 C32 123.16(18) . .
C11 C12 C32 118.8(2) . .
C14 C13 C18 120.7(3) . .
C14 C13 H13A 119.6 . .
C18 C13 H13A 119.6 . .
C15 C14 C13 120.7(3) . .
C15 C14 H14A 119.6 . .
C13 C14 H14A 119.6 . .
C16 C15 C14 119.4(3) . .
C16 C15 H15A 120.3 . .
C14 C15 H15A 120.3 . .
C15 C16 C17 120.5(3) . .
C15 C16 H16A 119.7 . .
C17 C16 H16A 119.7 . .
C18 C17 C16 120.8(3) . .
C18 C17 H17A 119.6 . .
C16 C17 H17A 119.6 . .
C17 C18 C13 117.8(2) . .
C17 C18 C33 121.2(2) . .
C13 C18 C33 121.01(19) . .
C24 C19 C20 120.4(3) . .
C24 C19 H19A 119.8 . .
C20 C19 H19A 119.8 . .
C21 C20 C19 120.5(3) . .
C21 C20 H20A 119.8 . .
C19 C20 H20A 119.8 . .
C22 C21 C20 119.3(3) . .
C22 C21 H21A 120.4 . .
C20 C21 H21A 120.4 . .
C21 C22 C23 121.2(3) . .
C21 C22 H22A 119.4 . .
C23 C22 H22A 119.4 . .
C24 C23 C22 120.3(4) . .
C24 C23 H23A 119.9 . .
C22 C23 H23A 119.9 . .
C19 C24 C23 118.3(2) . .
C19 C24 C34 120.9(2) . .
C23 C24 C34 120.7(2) . .
C26 C25 C30 120.5(2) . .
C26 C25 H25A 119.7 . .
C30 C25 H25A 119.7 . .
C27 C26 C25 120.8(3) . .
C27 C26 H26A 119.6 . .
C25 C26 H26A 119.6 . .
C26 C27 C28 119.2(3) . .
C26 C27 H27A 120.4 . .
C28 C27 H27A 120.4 . .
C27 C28 C29 120.7(3) . .
C27 C28 H28A 119.6 . .
C29 C28 H28A 119.6 . .
C28 C29 C30 120.4(2) . .
C28 C29 H29A 119.8 . .
C30 C29 H29A 119.8 . .
C29 C30 C25 118.5(2) . .
C29 C30 C37 119.67(17) . .
C25 C30 C37 121.85(18) . .
N1 C31 C6 113.5(2) . .
N1 C31 H31A 108.9 . .
C6 C31 H31A 108.9 . .
N1 C31 H31B 108.9 . .
C6 C31 H31B 108.9 . .
H31A C31 H31B 107.7 . .
N1 C32 C12 116.26(18) . .
N1 C32 H32A 108.2 . .
C12 C32 H32A 108.2 . .
N1 C32 H32B 108.2 . .
C12 C32 H32B 108.2 . .
H32A C32 H32B 107.4 . .
N2 C33 C18 110.75(16) . .
N2 C33 H33A 109.5 . .
C18 C33 H33A 109.5 . .
N2 C33 H33B 109.5 . .
C18 C33 H33B 109.5 . .
H33A C33 H33B 108.1 . .
N2 C34 C24 113.18(18) . .
N2 C34 H34A 108.9 . .
C24 C34 H34A 108.9 . .
N2 C34 H34B 108.9 . .
C24 C34 H34B 108.9 . .
H34A C34 H34B 107.8 . .
C38 C35 N1 129.45(18) . .
C38 C35 C36 106.92(17) . .
N1 C35 C36 123.61(18) . .
O1 C36 O2 120.34(17) . .
O1 C36 C35 131.0(2) . .
O2 C36 C35 108.68(16) . .
O2 C37 C38 102.83(15) . .
O2 C37 C30 108.10(14) . .
C38 C37 C30 111.60(16) . .
O2 C37 C39 109.14(14) . .
C38 C37 C39 111.54(15) . .
C30 C37 C39 113.05(16) . .
C35 C38 C37 111.12(16) . .
C35 C38 H38A 124.4 . .
C37 C38 H38A 124.4 . .
N2 C39 C40 116.09(16) . .
N2 C39 C37 114.46(15) . .
C40 C39 C37 110.12(15) . .
N2 C39 H39A 105.0 . .
C40 C39 H39A 105.0 . .
C37 C39 H39A 105.0 . .
O4 C40 O3 123.11(19) . .
O4 C40 C39 119.53(16) . .
O3 C40 C39 117.35(17) . .
O4 C40 Na 63.64(11) . .
O3 C40 Na 60.51(11) . .
C39 C40 Na 170.00(13) . .
O5 C41 C43 121.4(4) . .
O5 C41 C42 120.6(4) . .
C43 C41 C42 118.0(4) . .
C41 C42 H42A 109.5 . .
C41 C42 H42B 109.5 . .
H42A C42 H42B 109.5 . .
C41 C42 H42C 109.5 . .
H42A C42 H42C 109.5 . .
H42B C42 H42C 109.5 . .
C41 C43 H43A 109.5 . .
C41 C43 H43B 109.5 . .
H43A C43 H43B 109.5 . .
C41 C43 H43C 109.5 . .
H43A C43 H43C 109.5 . .
H43B C43 H43C 109.5 . .
C35 N1 C32 117.46(19) . .
C35 N1 C31 124.09(18) . .
C32 N1 C31 116.45(19) . .
C39 N2 C34 111.25(15) . .
C39 N2 C33 117.86(15) . .
C34 N2 C33 110.85(16) . .
C36 O1 Na 135.69(14) . 2_565
C36 O2 C37 110.42(14) . .
C40 O3 Na 92.57(12) . .
C40 O4 Na 89.55(12) . .
Na O6 H6B 99.5 . .
Na O6 H6C 120.6 . .
H6B O6 H6C 104.4 . .
Na O7 H7B 138.3 . .
Na O7 H7C 115.0 . .
H7B O7 H7C 105.7 . .

loop_
_geom_bond_atom_site_label_1
_geom_bond_atom_site_label_2
_geom_bond_distance
_geom_bond_site_symmetry_2
Na O6 2.271(2) .
Na O7 2.319(2) .
Na O1 2.3634(18) 2_565
Na O3 2.3990(18) .
Na O4 2.467(2) .
Na C40 2.753(2) .
Na H6B 2.5595 .
C1 C6 1.365(4) .
C1 C2 1.381(4) .
C1 H1A 0.9300 .
C2 C3 1.347(5) .
C2 H2A 0.9300 .
C3 C4 1.346(5) .
C3 H3A 0.9300 .
C4 C5 1.387(4) .
C4 H4A 0.9300 .
C5 C6 1.369(3) .
C5 H5A 0.9300 .
C6 C31 1.513(3) .
C7 C12 1.378(3) .
C7 C8 1.386(3) .
C7 H7A 0.9300 .
C8 C9 1.369(4) .
C8 H8A 0.9300 .
C9 C10 1.357(4) .
C9 H9A 0.9300 .
C10 C11 1.382(4) .
C10 H10A 0.9300 .
C11 C12 1.379(3) .
C11 H11A 0.9300 .
C12 C32 1.505(3) .
C13 C14 1.382(4) .
C13 C18 1.382(3) .
C13 H13A 0.9300 .
C14 C15 1.358(4) .
C14 H14A 0.9300 .
C15 C16 1.354(5) .
C15 H15A 0.9300 .
C16 C17 1.391(4) .
C16 H16A 0.9300 .
C17 C18 1.372(3) .
C17 H17A 0.9300 .
C18 C33 1.506(3) .
C19 C24 1.377(3) .
C19 C20 1.390(4) .
C19 H19A 0.9300 .
C20 C21 1.362(5) .
C20 H20A 0.9300 .
C21 C22 1.354(6) .
C21 H21A 0.9300 .
C22 C23 1.380(5) .
C22 H22A 0.9300 .
C23 C24 1.378(3) .
C23 H23A 0.9300 .
C24 C34 1.511(3) .
C25 C26 1.379(4) .
C25 C30 1.384(3) .
C25 H25A 0.9300 .
C26 C27 1.362(4) .
C26 H26A 0.9300 .
C27 C28 1.374(4) .
C27 H27A 0.9300 .
C28 C29 1.379(4) .
C28 H28A 0.9300 .
C29 C30 1.380(3) .
C29 H29A 0.9300 .
C30 C37 1.518(3) .
C31 N1 1.452(3) .
C31 H31A 0.9700 .
C31 H31B 0.9700 .
C32 N1 1.452(3) .
C32 H32A 0.9700 .
C32 H32B 0.9700 .
C33 N2 1.474(2) .
C33 H33A 0.9700 .
C33 H33B 0.9700 .
C34 N2 1.465(3) .
C34 H34A 0.9700 .
C34 H34B 0.9700 .
C35 C38 1.334(3) .
C35 N1 1.370(3) .
C35 C36 1.488(3) .
C36 O1 1.204(2) .
C36 O2 1.347(2) .
C37 O2 1.459(2) .
C37 C38 1.494(3) .
C37 C39 1.555(3) .
C38 H38A 0.9300 .
C39 N2 1.458(2) .
C39 C40 1.548(3) .
C39 H39A 0.9800 .
C40 O4 1.242(2) .
C40 O3 1.248(2) .
C41 O5 1.187(4) .
C41 C43 1.450(5) .
C41 C42 1.470(6) .
C42 H42A 0.9600 .
C42 H42B 0.9600 .
C42 H42C 0.9600 .
C43 H43A 0.9600 .
C43 H43B 0.9600 .
C43 H43C 0.9600 .
O1 Na 2.3634(18) 2_565
O6 H6B 0.8650 .
O6 H6C 0.8458 .
O7 H7B 0.8566 .
O7 H7C 0.8433 .
